data_7229561
loop_
_publ_author_name
'Wang, Xiu-Li'
'Song, Ge'
'Lin, Hong-Yan'
'Wang, Xiang'
'Liu, Guo-Cheng'
'Rong, Xing'

_publ_section_title
;
 Solvent-controlled synthesis of various Anderson-type
 polyoxometalate-based metal--organic complexes with excellent capacity
 for the chromatographic separation of dyes
;
_journal_issue 1
_journal_name_full CrystEngComm
_journal_page_first 51
_journal_paper_doi 10.1039/C7CE01092C
_journal_volume 20
_journal_year 2018
_chemical_formula_moiety 'Cr H5 Mo6 O24, 2.5(C8.8 H8.4 N2.4 O0.8), 0.5(H4 O2)'
_chemical_formula_sum 'C22 H28 Cr Mo6 N6 O27'
_chemical_formula_weight 1436.14
_space_group_crystal_system triclinic
_space_group_IT_number 2
_space_group_name_Hall '-P 1'
_space_group_name_H-M_alt 'P -1'
_symmetry_space_group_name_Hall '-P 1'
_symmetry_space_group_name_H-M 'P -1'
_atom_sites_solution_hydrogens mixed
_audit_creation_date 2017-09-28
_audit_creation_method
;
Olex2 1.2-beta
(compiled 2017.08.10 svn.r3458 for OlexSys, GUI svn.r5381)
;
_audit_update_record
;
2017-11-10 deposited with the CCDC.
2017-11-14 downloaded from the CCDC.
;
_cell_angle_alpha 77.8710(10)
_cell_angle_beta 77.2590(10)
_cell_angle_gamma 79.4860(10)
_cell_formula_units_Z 1
_cell_length_a 6.0210(5)
_cell_length_b 12.3200(9)
_cell_length_c 13.2940(10)
_cell_measurement_reflns_used 3571
_cell_measurement_temperature 293(2)
_cell_measurement_theta_max 28.253
_cell_measurement_theta_min 1.51
_cell_volume 930.75(12)
_computing_cell_refinement 'Bruker XSCANS'
_computing_data_collection 'Bruker XSCANS'
_computing_data_reduction 'Bruker SHELXTL'
_computing_molecular_graphics 'Olex2 (Dolomanov et al., 2009)'
_computing_publication_material 'Olex2 (Dolomanov et al., 2009)'
_computing_structure_refinement 'ShelXL (Sheldrick, 2015)'
_computing_structure_solution 'Bruker SHELXTL'
_diffrn_ambient_temperature 293(2)
_diffrn_measured_fraction_theta_full 0.993
_diffrn_measured_fraction_theta_max 0.987
_diffrn_measurement_device_type 'Bruker P4'
_diffrn_measurement_method '\w scans'
_diffrn_radiation_type MoK\a
_diffrn_radiation_wavelength 0.71069
_diffrn_reflns_av_R_equivalents 0.0142
_diffrn_reflns_av_unetI/netI 0.0264
_diffrn_reflns_Laue_measured_fraction_full 0.993
_diffrn_reflns_Laue_measured_fraction_max 0.987
_diffrn_reflns_limit_h_max 7
_diffrn_reflns_limit_h_min -8
_diffrn_reflns_limit_k_max 13
_diffrn_reflns_limit_k_min -16
_diffrn_reflns_limit_l_max 17
_diffrn_reflns_limit_l_min -16
_diffrn_reflns_number 6844
_diffrn_reflns_point_group_measured_fraction_full 0.993
_diffrn_reflns_point_group_measured_fraction_max 0.987
_diffrn_reflns_theta_full 25.240
_diffrn_reflns_theta_max 28.253
_diffrn_reflns_theta_min 1.596
_exptl_absorpt_coefficient_mu 2.347
_exptl_absorpt_correction_T_max 0.889
_exptl_absorpt_correction_T_min 0.798
_exptl_absorpt_correction_type numerical
_exptl_absorpt_process_details 'ABSCOR by T.Higashi 8 March, 1995'
_exptl_crystal_colour colorless
_exptl_crystal_density_diffrn 2.562
_exptl_crystal_density_method 'not measured'
_exptl_crystal_description block
_exptl_crystal_F_000 694
_exptl_crystal_size_max 0.11
_exptl_crystal_size_mid 0.08
_exptl_crystal_size_min 0.05
_refine_diff_density_max 0.468
_refine_diff_density_min -0.512
_refine_diff_density_rms 0.097
_refine_ls_extinction_method none
_refine_ls_goodness_of_fit_ref 1.036
_refine_ls_hydrogen_treatment constr
_refine_ls_matrix_type full
_refine_ls_number_parameters 421
_refine_ls_number_reflns 4541
_refine_ls_number_restraints 256
_refine_ls_restrained_S_all 1.019
_refine_ls_R_factor_all 0.0275
_refine_ls_R_factor_gt 0.0230
_refine_ls_shift/su_max 0.001
_refine_ls_shift/su_mean 0.000
_refine_ls_structure_factor_coef Fsqd
_refine_ls_weighting_details 'w=1/[\s^2^(Fo^2^)+(0.0290P)^2^+0.1837P] where P=(Fo^2^+2Fc^2^)/3'
_refine_ls_weighting_scheme calc
_refine_ls_wR_factor_gt 0.0538
_refine_ls_wR_factor_ref 0.0559
_reflns_Friedel_coverage 0.000
_reflns_number_gt 4048
_reflns_number_total 4541
_reflns_threshold_expression 'I > 2\s(I)'
_cod_data_source_file c7ce01092c2.cif
_cod_data_source_block 1
_cod_depositor_comments 'Adding full bibliography for 7229561--7229565.cif.'
_cod_database_code 7229561
_shelx_shelxl_version_number 2014/7
_shelx_space_group_comment
;
The symmetry employed for this shelxl refinement is uniquely defined
by the following loop, which should always be used as a source of
symmetry information in preference to the above space-group names.
They are only intended as comments.
;
_olex2_refinement_description
;
1. Fixed Uiso
 At 1.2 times of:
  All C(H) groups, All N(H) groups, All O(H) groups
 At 1.5 times of:
  All O(H,H) groups
2. Restrained distances
 O1-C6 \\sim O1A-C6A
 with sigma of 0.02
 N1-C1 \\sim N1A-C1A
 with sigma of 0.02
 N1-C2 \\sim N1A-C2A
 with sigma of 0.02
 C1-C5 \\sim C1A-C5A
 with sigma of 0.02
 N2-C5 \\sim N2A-C5A
 with sigma of 0.02
 N2-C6 \\sim N2A-C6A
 with sigma of 0.02
 C2-C3 \\sim C2A-C3A
 with sigma of 0.02
 C3-C4 \\sim C3A-C4A
 with sigma of 0.02
 N3-C11 \\sim N3A-C8A
 with sigma of 0.02
 N3-C10 \\sim N3A-C9A
 with sigma of 0.02
 C4-C5 \\sim C4A-C5A
 with sigma of 0.02
 C6-C7 \\sim C6A-C7A
 with sigma of 0.02
 C7-C11 \\sim C7A-C8A
 with sigma of 0.02
 C7-C8 \\sim C7A-C11A
 with sigma of 0.02
 C9-C10 \\sim C10A-C9A
 with sigma of 0.02
 C9-C8 \\sim C10A-C11A
 with sigma of 0.02
 O1-N2 \\sim O1A-N2A
 with sigma of 0.04
 O1-C7 \\sim O1A-C7A
 with sigma of 0.04
 N1-C3 \\sim N1A-C3A
 with sigma of 0.04
 N1-C5 \\sim N1A-C5A
 with sigma of 0.04
 C1-N2 \\sim C1A-N2A
 with sigma of 0.04
 C1-C2 \\sim C1A-C2A
 with sigma of 0.04
 C1-C4 \\sim C1A-C4A
 with sigma of 0.04
 N2-C4 \\sim N2A-C4A
 with sigma of 0.04
 N2-C7 \\sim N2A-C7A
 with sigma of 0.04
 C2-C4 \\sim C2A-C4A
 with sigma of 0.04
 C3-C5 \\sim C3A-C5A
 with sigma of 0.04
 N3-C7 \\sim N3A-C7A
 with sigma of 0.04
 N3-C9 \\sim N3A-C10A
 with sigma of 0.04
 C5-C6 \\sim C5A-C6A
 with sigma of 0.04
 C6-C11 \\sim C6A-C8A
 with sigma of 0.04
 C6-C8 \\sim C6A-C11A
 with sigma of 0.04
 C7-C9 \\sim C7A-C10A
 with sigma of 0.04
 C11-C10 \\sim C8A-C9A
 with sigma of 0.04
 C11-C8 \\sim C8A-C11A
 with sigma of 0.04
 C10-C8 \\sim C9A-C11A
 with sigma of 0.04
3. Rigid bond restraints
 C6, C7
 with sigma for 1-2 distances of 0.001 and sigma for 1-3 distances of 0.001
4. Rigid body (RIGU) restrains
 O1A, N1A, N2A, N3A, C1A, C2A, C3A, C4A, C5A, C6A, C7A, C8A, C9A, C10A, C11A
 with sigma for 1-2 distances of 0.001 and sigma for 1-3 distances of 0.001
 O1, N1, N2, N3, C1, C11, C2, C3, C4, C5, C6, C7, C8, C9, C10
 with sigma for 1-2 distances of 0.004 and sigma for 1-3 distances of 0.004
5. Others
 Fixed Sof: H8B(0.5) O1(0.8) N1(0.8) H1(0.8) N2(0.8) H2(0.8) N3(0.8) H3(0.4)
 C1(0.8) H1A(0.8) C11(0.8) H11(0.8) C2(0.8) H2A(0.8) C3(0.8) H3A(0.8) C4(0.8)
 H4(0.8) C5(0.8) C6(0.8) C7(0.8) C8(0.8) H8(0.8) C9(0.8) H9(0.8) C10(0.8)
 H10(0.8) O1A(0.2) N1A(0.2) H1AC(0.15) N2A(0.2) H2AA(0.2) N3A(0.2) H3AA(0.15)
 C1A(0.2) H1AB(0.2) C2A(0.2) H2AB(0.2) C3A(0.2) H3AB(0.2) C4A(0.2) H4A(0.2)
 C5A(0.2) C6A(0.2) C7A(0.2) C8A(0.2) H8A(0.2) C9A(0.2) H9A(0.2) C10A(0.2)
 H10A(0.2) C11A(0.2) H11A(0.2) H1WA(0.5) H1WB(0.5)
6.a Free rotating group:
 O1W(H1WA,H1WB)
6.b Ternary CH refined with riding coordinates:
 O4(H4B), O8(H8B), O9(H9B)
6.c Aromatic/amide H refined with riding coordinates:
 N1(H1), N2(H2), N3(H3), C1(H1A), C11(H11), C2(H2A), C3(H3A), C4(H4), C8(H8),
 C9(H9), C10(H10), N1A(H1AC), N2A(H2AA), N3A(H3AA), C1A(H1AB), C2A(H2AB),
 C3A(H3AB), C4A(H4A), C8A(H8A), C9A(H9A), C10A(H10A), C11A(H11A)
;
_olex2_submission_special_instructions 'No special instructions were received'

loop_
_space_group_symop_operation_xyz
'x, y, z'
'-x, -y, -z'

loop_
_atom_site_label
_atom_site_type_symbol
_atom_site_fract_x
_atom_site_fract_y
_atom_site_fract_z
_atom_site_U_iso_or_equiv
_atom_site_adp_type
_atom_site_occupancy
_atom_site_site_symmetry_order
_atom_site_calc_flag
_atom_site_refinement_flags_posn
_atom_site_refinement_flags_adp
_atom_site_refinement_flags_occupancy
_atom_site_disorder_assembly
_atom_site_disorder_group
Mo1 Mo 0.56363(4) 0.62751(2) -0.25010(2) 0.01900(6) Uani 1 1 d . . . . .
Mo2 Mo 0.67378(3) 0.60681(2) 0.17291(2) 0.01920(6) Uani 1 1 d . . . . .
Mo3 Mo 0.72828(3) 0.73471(2) -0.07282(2) 0.01853(6) Uani 1 1 d . . . . .
Cr1 Cr 0.5000 0.5000 0.0000 0.01344(10) Uani 1 2 d S T P . .
O2 O 0.9423(3) 0.63150(15) 0.17784(15) 0.0275(4) Uani 1 1 d . . . . .
O3 O 0.5795(3) 0.73966(14) 0.07263(14) 0.0223(4) Uani 1 1 d . . . . .
O4 O 0.3744(3) 0.53717(13) 0.14046(13) 0.0162(3) Uani 1 1 d . . . . .
H4B H 0.2211 0.5814 0.1518 0.019 Uiso 1 1 calc R . . . .
O5 O 1.0002(3) 0.75780(15) -0.07128(15) 0.0251(4) Uani 1 1 d . . . . .
O6 O 0.4945(3) 0.65826(16) 0.27615(15) 0.0287(4) Uani 1 1 d . . . . .
O7 O 0.5911(3) 0.86171(15) -0.12005(16) 0.0295(4) Uani 1 1 d . . . . .
O8 O 0.2266(3) 0.44021(13) -0.01583(13) 0.0175(3) Uani 1 1 d . . . . .
H8B H 0.0762 0.4857 0.0004 0.021 Uiso 0.5 1 calc R . . A -1
O9 O 0.4274(3) 0.65140(13) -0.08103(13) 0.0166(3) Uani 1 1 d . . . . .
H9B H 0.2718 0.6917 -0.0638 0.020 Uiso 1 1 calc R . . . .
O10 O 0.8095(3) 0.66691(15) -0.19857(14) 0.0252(4) Uani 1 1 d . . . . .
O11 O 0.4322(4) 0.75635(15) -0.30044(16) 0.0341(5) Uani 1 1 d . . . . .
O12 O 0.7274(4) 0.57278(17) -0.35432(15) 0.0353(5) Uani 1 1 d . . . . .
O13 O 0.2917(3) 0.55219(14) -0.22687(15) 0.0251(4) Uani 1 1 d . . . . .
O1 O 0.6876(16) 0.9924(7) -0.3988(9) 0.0443(15) Uani 0.8 1 d D U . B 1
N1 N 0.7794(7) 1.1285(5) -0.1573(6) 0.0241(10) Uani 0.8 1 d D U . B 1
H1 H 0.6548 1.1726 -0.1399 0.029 Uiso 0.8 1 calc R . . B 1
N2 N 1.0040(5) 0.9194(2) -0.3283(2) 0.0260(6) Uani 0.8 1 d D U . B 1
H2 H 1.1227 0.8685 -0.3320 0.031 Uiso 0.8 1 calc R . . B 1
N3 N 1.1323(8) 0.6688(4) -0.5164(4) 0.0433(12) Uani 0.8 1 d D U . B 1
H3 H 1.2490 0.6171 -0.5129 0.052 Uiso 0.4 1 calc R . . B 1
C1 C 0.7908(10) 1.0677(5) -0.2326(6) 0.0301(13) Uani 0.8 1 d D U . B 1
H1A H 0.6689 1.0772 -0.2676 0.036 Uiso 0.8 1 calc R . . B 1
C11 C 1.0932(8) 0.7474(4) -0.4558(4) 0.0418(12) Uani 0.8 1 d D U . B 1
H11 H 1.1934 0.7449 -0.4110 0.050 Uiso 0.8 1 calc R . . B 1
C2 C 0.9550(8) 1.1221(5) -0.1091(5) 0.0276(11) Uani 0.8 1 d D U . B 1
H2A H 0.9434 1.1672 -0.0596 0.033 Uiso 0.8 1 calc R . . B 1
C3 C 1.1534(8) 1.0489(4) -0.1326(4) 0.0305(10) Uani 0.8 1 d D U . B 1
H3A H 1.2759 1.0436 -0.0989 0.037 Uiso 0.8 1 calc R . . B 1
C4 C 1.1674(7) 0.9830(4) -0.2075(4) 0.0261(9) Uani 0.8 1 d D U . B 1
H4 H 1.3001 0.9331 -0.2241 0.031 Uiso 0.8 1 calc R . . B 1
C5 C 0.9854(7) 0.9914(3) -0.2573(4) 0.0212(9) Uani 0.8 1 d D U . B 1
C6 C 0.8553(6) 0.9211(3) -0.3919(3) 0.0267(7) Uani 0.8 1 d D U . B 1
C7 C 0.9089(7) 0.8315(4) -0.4583(3) 0.0247(9) Uani 0.8 1 d D U . B 1
C8 C 0.7588(11) 0.8312(5) -0.5235(5) 0.0321(12) Uani 0.8 1 d D U . B 1
H8 H 0.6264 0.8835 -0.5244 0.038 Uiso 0.8 1 calc R . . B 1
C9 C 0.8117(16) 0.7491(9) -0.5888(8) 0.046(2) Uani 0.8 1 d D U . B 1
H9 H 0.7203 0.7498 -0.6370 0.055 Uiso 0.8 1 calc R . . B 1
C10 C 0.9965(12) 0.6698(6) -0.5801(6) 0.0412(15) Uani 0.8 1 d D U . B 1
H10 H 1.0276 0.6142 -0.6209 0.049 Uiso 0.8 1 calc R . . B 1
O1A O 0.698(7) 1.011(3) -0.393(4) 0.041(5) Uani 0.2 1 d D U . C 2
N1A N 0.772(4) 0.758(2) -0.573(2) 0.024(3) Uani 0.2 1 d D U . C 2
H1AC H 0.6512 0.7676 -0.5998 0.029 Uiso 0.15 1 calc R . . C 2
N2A N 0.996(2) 0.8665(9) -0.3813(9) 0.030(2) Uani 0.2 1 d D U . C 2
H2AA H 1.1097 0.8423 -0.3496 0.036 Uiso 0.2 1 calc R . . C 2
N3A N 1.163(3) 1.0314(17) -0.1603(15) 0.035(4) Uani 0.2 1 d D U . C 2
H3AA H 1.2932 1.0136 -0.1405 0.042 Uiso 0.15 1 calc R . . C 2
C1A C 0.798(5) 0.829(2) -0.511(3) 0.035(5) Uani 0.2 1 d D U . C 2
H1AB H 0.6967 0.8956 -0.5068 0.042 Uiso 0.2 1 calc R . . C 2
C2A C 0.943(5) 0.672(3) -0.589(3) 0.034(5) Uani 0.2 1 d D U . C 2
H2AB H 0.9399 0.6292 -0.6389 0.041 Uiso 0.2 1 calc R . . C 2
C3A C 1.117(4) 0.6461(19) -0.536(2) 0.037(4) Uani 0.2 1 d D U . C 2
H3AB H 1.2253 0.5826 -0.5438 0.044 Uiso 0.2 1 calc R . . C 2
C4A C 1.134(3) 0.7135(16) -0.4708(18) 0.037(4) Uani 0.2 1 d D U . C 2
H4A H 1.2584 0.6977 -0.4367 0.044 Uiso 0.2 1 calc R . . C 2
C5A C 0.974(3) 0.8036(14) -0.4538(14) 0.026(3) Uani 0.2 1 d D U . C 2
C6A C 0.861(2) 0.9602(10) -0.3547(10) 0.023(2) Uani 0.2 1 d D U . C 2
C7A C 0.921(3) 1.0092(15) -0.2704(14) 0.021(3) Uani 0.2 1 d D U . C 2
C8A C 1.119(3) 0.9800(16) -0.2332(15) 0.027(3) Uani 0.2 1 d D U . C 2
H8A H 1.2276 0.9232 -0.2582 0.033 Uiso 0.2 1 calc R . . C 2
C9A C 1.009(4) 1.107(2) -0.120(2) 0.028(4) Uani 0.2 1 d D U . C 2
H9A H 1.0304 1.1367 -0.0646 0.033 Uiso 0.2 1 calc R . . C 2
C10A C 0.821(3) 1.142(3) -0.161(3) 0.026(5) Uani 0.2 1 d D U . C 2
H10A H 0.7274 1.2062 -0.1426 0.031 Uiso 0.2 1 calc R . . C 2
C11A C 0.754(4) 1.088(2) -0.229(2) 0.026(4) Uani 0.2 1 d D U . C 2
H11A H 0.6082 1.1042 -0.2460 0.031 Uiso 0.2 1 calc R . . C 2
O1W O 1.5000 0.5000 -0.5000 0.0960(19) Uani 1 2 d S T P . .
H1WA H 1.4348 0.4733 -0.5380 0.144 Uiso 0.5 1 d G . . . .
H1WB H 1.5266 0.4501 -0.4476 0.144 Uiso 0.5 1 d G . . . .

loop_
_atom_site_aniso_label
_atom_site_aniso_U_11
_atom_site_aniso_U_22
_atom_site_aniso_U_33
_atom_site_aniso_U_23
_atom_site_aniso_U_13
_atom_site_aniso_U_12
Mo1 0.02173(11) 0.01841(11) 0.01715(11) -0.00307(8) -0.00514(8) -0.00193(8)
Mo2 0.01366(10) 0.02365(11) 0.02402(12) -0.01246(8) -0.00544(8) -0.00038(8)
Mo3 0.01268(10) 0.01516(10) 0.02859(12) -0.00494(8) -0.00501(8) -0.00153(7)
Cr1 0.0104(2) 0.0149(2) 0.0155(3) -0.00367(19) -0.00348(19) -0.00066(18)
O2 0.0184(9) 0.0313(10) 0.0369(11) -0.0119(8) -0.0109(8) 0.0000(7)
O3 0.0180(8) 0.0220(9) 0.0265(10) -0.0082(7) -0.0045(7) 0.0028(7)
O4 0.0120(7) 0.0194(8) 0.0179(8) -0.0062(6) -0.0031(6) -0.0003(6)
O5 0.0168(8) 0.0245(9) 0.0358(11) -0.0081(8) -0.0058(8) -0.0029(7)
O6 0.0270(10) 0.0331(10) 0.0274(10) -0.0142(8) -0.0025(8) -0.0012(8)
O7 0.0259(9) 0.0225(9) 0.0384(12) -0.0010(8) -0.0096(8) 0.0000(7)
O8 0.0117(7) 0.0199(8) 0.0222(9) -0.0061(7) -0.0044(6) -0.0018(6)
O9 0.0129(7) 0.0154(8) 0.0216(9) -0.0046(6) -0.0043(6) 0.0007(6)
O10 0.0248(9) 0.0268(9) 0.0249(10) -0.0090(7) 0.0013(8) -0.0082(7)
O11 0.0495(12) 0.0219(9) 0.0303(11) -0.0012(8) -0.0143(9) 0.0013(9)
O12 0.0486(12) 0.0309(10) 0.0236(11) -0.0075(8) 0.0011(9) -0.0046(9)
O13 0.0287(9) 0.0210(9) 0.0295(10) -0.0047(7) -0.0167(8) 0.0002(7)
O1 0.044(2) 0.043(3) 0.056(3) -0.028(2) -0.031(2) 0.017(2)
N1 0.0175(16) 0.0192(19) 0.0357(19) -0.0105(14) -0.0026(16) 0.0006(15)
N2 0.0259(14) 0.0256(14) 0.0279(15) -0.0122(11) -0.0101(12) 0.0072(11)
N3 0.0338(19) 0.049(3) 0.051(3) -0.030(2) -0.0068(18) 0.0060(17)
C1 0.025(2) 0.029(3) 0.039(3) -0.014(2) -0.010(2) 0.0035(18)
C11 0.034(2) 0.050(3) 0.050(3) -0.033(2) -0.017(2) 0.009(2)
C2 0.024(2) 0.025(2) 0.036(2) -0.0192(18) -0.0041(19) 0.0060(17)
C3 0.031(2) 0.029(2) 0.035(3) -0.0171(18) -0.0106(18) 0.0030(17)
C4 0.0237(19) 0.0254(18) 0.031(2) -0.0130(16) -0.0069(15) 0.0028(14)
C5 0.023(2) 0.0159(17) 0.0241(19) -0.0039(14) -0.0055(15) 0.0001(14)
C6 0.0291(17) 0.0269(17) 0.0261(18) -0.0083(13) -0.0084(14) -0.0011(13)
C7 0.023(2) 0.028(2) 0.0231(18) -0.0079(15) -0.0041(15) -0.0009(14)
C8 0.037(3) 0.033(2) 0.029(3) -0.0035(18) -0.013(2) -0.0058(19)
C9 0.058(4) 0.052(4) 0.037(4) -0.019(3) -0.018(4) -0.004(3)
C10 0.044(4) 0.045(3) 0.036(3) -0.018(2) -0.002(2) -0.004(2)
O1A 0.050(7) 0.035(7) 0.045(8) -0.024(7) -0.025(7) 0.013(6)
N1A 0.030(5) 0.026(6) 0.016(6) -0.006(4) -0.001(5) -0.003(4)
N2A 0.038(4) 0.026(4) 0.029(4) -0.013(3) -0.012(4) 0.003(3)
N3A 0.034(5) 0.036(7) 0.042(7) -0.025(6) -0.013(5) 0.008(4)
C1A 0.041(6) 0.034(6) 0.035(9) -0.019(6) -0.017(7) 0.007(5)
C2A 0.035(7) 0.035(7) 0.037(8) -0.021(7) -0.013(7) 0.004(5)
C3A 0.040(6) 0.034(5) 0.044(8) -0.024(6) -0.018(6) 0.006(5)
C4A 0.041(5) 0.033(5) 0.043(8) -0.023(5) -0.020(5) 0.008(5)
C5A 0.034(5) 0.023(4) 0.022(5) -0.008(4) -0.007(4) -0.001(4)
C6A 0.029(4) 0.019(3) 0.020(4) -0.004(3) -0.001(3) -0.005(3)
C7A 0.027(4) 0.016(5) 0.019(5) -0.003(4) -0.001(3) -0.005(3)
C8A 0.031(5) 0.025(6) 0.029(6) -0.013(5) -0.006(4) 0.001(4)
C9A 0.029(5) 0.025(6) 0.032(6) -0.015(5) -0.006(5) 0.001(4)
C10A 0.027(6) 0.023(6) 0.029(8) -0.012(6) -0.004(6) -0.001(5)
C11A 0.029(4) 0.023(6) 0.027(6) -0.010(6) -0.003(4) -0.002(4)
O1W 0.123(4) 0.084(3) 0.099(4) -0.041(3) -0.083(4) 0.045(3)

loop_
_atom_type_symbol
_atom_type_description
_atom_type_scat_dispersion_real
_atom_type_scat_dispersion_imag
_atom_type_scat_source
C C 0.0033 0.0016 'International Tables Vol C Tables 4.2.6.8 and 6.1.1.4'
H H 0.0000 0.0000 'International Tables Vol C Tables 4.2.6.8 and 6.1.1.4'
Cr Cr 0.3209 0.6236 'International Tables Vol C Tables 4.2.6.8 and 6.1.1.4'
Mo Mo -1.6832 0.6857 'International Tables Vol C Tables 4.2.6.8 and 6.1.1.4'
N N 0.0061 0.0033 'International Tables Vol C Tables 4.2.6.8 and 6.1.1.4'
O O 0.0106 0.0060 'International Tables Vol C Tables 4.2.6.8 and 6.1.1.4'

loop_
_geom_angle_atom_site_label_1
_geom_angle_atom_site_label_2
_geom_angle_atom_site_label_3
_geom_angle
_geom_angle_site_symmetry_1
_geom_angle_site_symmetry_3
_geom_angle_publ_flag
O4 Mo1 O9 70.11(6) 2_665 . y
O10 Mo1 O4 84.22(7) . 2_665 y
O10 Mo1 O9 72.07(6) . . y
O10 Mo1 O13 150.58(8) . . y
O11 Mo1 O4 160.01(8) . 2_665 y
O11 Mo1 O9 93.40(8) . . y
O11 Mo1 O10 101.83(9) . . y
O11 Mo1 O13 95.19(9) . . y
O12 Mo1 O4 91.60(8) . 2_665 y
O12 Mo1 O9 159.62(8) . . y
O12 Mo1 O10 97.91(9) . . y
O12 Mo1 O11 106.20(10) . . y
O12 Mo1 O13 100.15(9) . . y
O13 Mo1 O4 72.29(6) . 2_665 y
O13 Mo1 O9 83.21(7) . . y
O2 Mo2 O3 100.30(8) . . y
O2 Mo2 O4 164.09(7) . . y
O2 Mo2 O8 95.42(8) . 2_665 y
O2 Mo2 O13 98.71(8) . 2_665 y
O3 Mo2 O4 84.62(7) . . y
O3 Mo2 O8 73.08(6) . 2_665 y
O6 Mo2 O2 105.15(9) . . y
O6 Mo2 O3 92.18(8) . . y
O6 Mo2 O4 89.66(8) . . y
O6 Mo2 O8 156.66(8) . 2_665 y
O6 Mo2 O13 101.37(9) . 2_665 y
O8 Mo2 O4 71.38(6) 2_665 . y
O13 Mo2 O3 152.85(7) 2_665 . y
O13 Mo2 O4 72.17(6) 2_665 . y
O13 Mo2 O8 86.01(7) 2_665 2_665 y
O3 Mo3 O8 72.86(6) . 2_665 y
O3 Mo3 O9 85.76(7) . . y
O5 Mo3 O3 100.80(8) . . y
O5 Mo3 O8 94.28(7) . 2_665 y
O5 Mo3 O9 162.45(7) . . y
O5 Mo3 O10 96.86(8) . . y
O7 Mo3 O3 94.24(9) . . y
O7 Mo3 O5 105.08(9) . . y
O7 Mo3 O8 158.59(8) . 2_665 y
O7 Mo3 O9 90.50(8) . . y
O7 Mo3 O10 100.43(9) . . y
O8 Mo3 O9 71.93(6) 2_665 . y
O10 Mo3 O3 153.23(7) . . y
O10 Mo3 O8 85.97(7) . 2_665 y
O10 Mo3 O9 71.94(6) . . y
O4 Cr1 O4 180.0 2_665 . y
O4 Cr1 O8 83.07(7) 2_665 . y
O4 Cr1 O8 83.07(7) . 2_665 y
O4 Cr1 O8 96.93(7) . . y
O4 Cr1 O8 96.93(7) 2_665 2_665 y
O4 Cr1 O9 97.28(7) 2_665 2_665 y
O4 Cr1 O9 82.72(7) 2_665 . y
O4 Cr1 O9 97.28(7) . . y
O4 Cr1 O9 82.72(7) . 2_665 y
O8 Cr1 O8 180.0 . 2_665 y
O9 Cr1 O8 83.66(7) . 2_665 y
O9 Cr1 O8 83.66(7) 2_665 . y
O9 Cr1 O8 96.34(7) . . y
O9 Cr1 O8 96.34(7) 2_665 2_665 y
O9 Cr1 O9 180.0 2_665 . y
Mo3 O3 Mo2 114.24(8) . . ?
Mo1 O4 Mo2 93.92(6) 2_665 . ?
Cr1 O4 Mo1 104.00(7) . 2_665 ?
Cr1 O4 Mo2 101.72(7) . . ?
Mo2 O8 Mo3 95.61(6) 2_665 2_665 ?
Cr1 O8 Mo2 103.83(7) . 2_665 ?
Cr1 O8 Mo3 102.70(7) . 2_665 ?
Mo3 O9 Mo1 94.15(6) . . ?
Cr1 O9 Mo1 103.16(7) . . ?
Cr1 O9 Mo3 101.70(7) . . ?
Mo1 O10 Mo3 117.98(9) . . ?
Mo2 O13 Mo1 117.32(8) 2_665 . ?
C2 N1 C1 122.2(4) . . ?
C6 N2 C5 127.0(3) . . ?
C10 N3 C11 120.9(4) . . ?
N1 C1 C5 119.6(4) . . ?
N3 C11 C7 121.8(4) . . ?
N1 C2 C3 120.1(4) . . ?
C2 C3 C4 118.9(4) . . ?
C5 C4 C3 120.3(4) . . ?
C1 C5 N2 123.2(4) . . ?
C4 C5 N2 118.0(3) . . ?
C4 C5 C1 118.8(4) . . ?
O1 C6 N2 123.2(4) . . ?
O1 C6 C7 119.8(4) . . ?
N2 C6 C7 117.0(3) . . ?
C11 C7 C6 124.1(4) . . ?
C11 C7 C8 117.8(4) . . ?
C8 C7 C6 118.0(4) . . ?
C7 C8 C9 118.4(6) . . ?
C10 C9 C8 119.1(7) . . ?
N3 C10 C9 122.0(6) . . ?
C2A N1A C1A 118(2) . . ?
C6A N2A C5A 128.4(12) . . ?
C9A N3A C8A 120.5(16) . . ?
N1A C1A C5A 120.8(19) . . ?
C3A C2A N1A 122(2) . . ?
C4A C3A C2A 119.3(18) . . ?
C3A C4A C5A 121.7(17) . . ?
C1A C5A N2A 123.6(15) . . ?
C4A C5A N2A 118.5(15) . . ?
C4A C5A C1A 117.9(15) . . ?
O1A C6A N2A 126.6(16) . . ?
O1A C6A C7A 116.2(16) . . ?
N2A C6A C7A 117.1(11) . . ?
C8A C7A C6A 125.5(14) . . ?
C8A C7A C11A 119.4(14) . . ?
C11A C7A C6A 115.1(14) . . ?
C7A C8A N3A 121.7(15) . . ?
N3A C9A C10A 118.0(17) . . ?
C9A C10A C11A 124.4(18) . . ?
C7A C11A C10A 114.6(17) . . ?

loop_
_geom_bond_atom_site_label_1
_geom_bond_atom_site_label_2
_geom_bond_distance
_geom_bond_site_symmetry_2
_geom_bond_publ_flag
Mo1 O4 2.2586(16) 2_665 y
Mo1 O9 2.2777(17) . y
Mo1 O10 1.9353(18) . y
Mo1 O11 1.7093(18) . y
Mo1 O12 1.701(2) . y
Mo1 O13 1.9617(18) . y
Mo2 O2 1.7162(17) . y
Mo2 O3 1.9637(17) . y
Mo2 O4 2.2882(15) . y
Mo2 O6 1.7069(18) . y
Mo2 O8 2.2102(17) 2_665 y
Mo2 O13 1.9292(17) 2_665 y
Mo3 O3 1.9522(18) . y
Mo3 O5 1.7171(17) . y
Mo3 O7 1.6937(18) . y
Mo3 O8 2.2287(16) 2_665 y
Mo3 O9 2.2715(16) . y
Mo3 O10 1.9515(18) . y
Cr1 O4 1.9693(16) 2_665 y
Cr1 O4 1.9694(16) . y
Cr1 O8 1.9894(15) . y
Cr1 O8 1.9894(15) 2_665 y
Cr1 O9 1.9739(16) 2_665 y
Cr1 O9 1.9739(16) . y
O4 Mo1 2.2586(16) 2_665 y
O8 Mo2 2.2103(17) 2_665 y
O8 Mo3 2.2288(16) 2_665 y
O13 Mo2 1.9292(17) 2_665 y
O1 C6 1.218(5) . ?
N1 C1 1.354(6) . ?
N1 C2 1.335(5) . ?
N2 C5 1.400(4) . ?
N2 C6 1.354(4) . ?
N3 C11 1.342(5) . ?
N3 C10 1.297(6) . ?
C1 C5 1.387(5) . ?
C11 C7 1.374(5) . ?
C2 C3 1.378(5) . ?
C3 C4 1.391(5) . ?
C4 C5 1.378(5) . ?
C6 C7 1.503(5) . ?
C7 C8 1.384(5) . ?
C8 C9 1.417(7) . ?
C9 C10 1.348(8) . ?
O1A C6A 1.215(15) . ?
N1A C1A 1.373(18) . ?
N1A C2A 1.354(18) . ?
N2A C5A 1.398(14) . ?
N2A C6A 1.349(12) . ?
N3A C8A 1.357(15) . ?
N3A C9A 1.302(16) . ?
C1A C5A 1.385(16) . ?
C2A C3A 1.351(17) . ?
C3A C4A 1.347(15) . ?
C4A C5A 1.354(15) . ?
C6A C7A 1.514(14) . ?
C7A C8A 1.349(15) . ?
C7A C11A 1.367(16) . ?
C9A C10A 1.322(19) . ?
C10A C11A 1.396(18) . ?
